data_4506268
loop_
_publ_author_name
'Li, Xinfa'
'Huang, Yuanbiao'
'Cao, Rong'

_publ_section_title
;
 Three-Dimensional Pillared-Layer 3d-4f Heterometallic Coordination
 Polymers With or Without Halides
;
_journal_issue 7
_journal_name_full 'Crystal Growth &amp; Design'
_journal_page_first 3549
_journal_paper_doi 10.1021/cg300362d
_journal_volume 12
_journal_year 2012
_chemical_formula_moiety 'C30 H18 Ce2 Cu N2 O18, 2(H2 O)'
_chemical_formula_sum 'C30 H22 Ce2 Cu N2 O20'
_chemical_formula_weight 1074.28
_chemical_name_systematic
; 
 ? 
;
_space_group_IT_number 61
_symmetry_cell_setting orthorhombic
_symmetry_space_group_name_Hall '-P 2ac 2ab'
_symmetry_space_group_name_H-M 'P b c a'
_atom_sites_solution_hydrogens geom
_atom_sites_solution_primary direct
_atom_sites_solution_secondary difmap
_audit_creation_method SHELXL-97
_cell_angle_alpha 90.00
_cell_angle_beta 90.00
_cell_angle_gamma 90.00
_cell_formula_units_Z 4
_cell_length_a 7.9905(3)
_cell_length_b 17.2450(5)
_cell_length_c 23.2987(7)
_cell_measurement_reflns_used 3729
_cell_measurement_temperature 293(2)
_cell_measurement_theta_max 29.1031
_cell_measurement_theta_min 2.5136
_cell_volume 3210.47(18)
_computing_cell_refinement
;
CrysAlisPro, Agilent Technologies,
Version 1.171.34.49 (release 20-01-2011 CrysAlis171 .NET)
(compiled Jan 20 2011,15:58:25)
;
_computing_data_collection
;
CrysAlisPro, Agilent Technologies,
Version 1.171.34.49 (release 20-01-2011 CrysAlis171 .NET)
(compiled Jan 20 2011,15:58:25)
;
_computing_data_reduction
;
CrysAlisPro, Agilent Technologies,
Version 1.171.34.49 (release 20-01-2011 CrysAlis171 .NET)
(compiled Jan 20 2011,15:58:25)
;
_computing_molecular_graphics 'Bruker SHELXTL'
_computing_publication_material 'Bruker SHELXTL'
_computing_structure_refinement 'SHELXL-97 (Sheldrick, 1997)'
_computing_structure_solution 'SHELXS-97 (Sheldrick, 1990)'
_diffrn_ambient_temperature 293(2)
_diffrn_detector_area_resol_mean 16.2083
_diffrn_measured_fraction_theta_full 0.991
_diffrn_measured_fraction_theta_max 0.991
_diffrn_measurement_device_type 'Xcalibur, Eos'
_diffrn_measurement_method '\w scans'
_diffrn_radiation_monochromator graphite
_diffrn_radiation_source 'fine-focus sealed tube'
_diffrn_radiation_type MoK\a
_diffrn_radiation_wavelength 0.71073
_diffrn_reflns_av_R_equivalents 0.0275
_diffrn_reflns_av_sigmaI/netI 0.0332
_diffrn_reflns_limit_h_max 4
_diffrn_reflns_limit_h_min -9
_diffrn_reflns_limit_k_max 21
_diffrn_reflns_limit_k_min -11
_diffrn_reflns_limit_l_max 29
_diffrn_reflns_limit_l_min -25
_diffrn_reflns_number 8723
_diffrn_reflns_theta_full 26.75
_diffrn_reflns_theta_max 26.75
_diffrn_reflns_theta_min 2.52
_diffrn_standards_interval_count none
_diffrn_standards_interval_time none
_exptl_absorpt_coefficient_mu 3.542
_exptl_absorpt_correction_T_max 0.7184
_exptl_absorpt_correction_T_min 0.3316
_exptl_absorpt_correction_type multi-scan
_exptl_absorpt_process_details
;
CrysAlisPro, Agilent Technologies,
Version 1.171.34.49. 
Empirical absorption correction using spherical harmonics,
 implemented in SCALE3 ABSPACK scaling algorithm.
;
_exptl_crystal_colour red-purple
_exptl_crystal_density_diffrn 2.223
_exptl_crystal_density_method 'not measured'
_exptl_crystal_description rod-like
_exptl_crystal_F_000 2084
_exptl_crystal_size_max 0.40
_exptl_crystal_size_mid 0.16
_exptl_crystal_size_min 0.10
_refine_diff_density_max 0.594
_refine_diff_density_min -1.209
_refine_diff_density_rms 0.188
_refine_ls_extinction_method none
_refine_ls_goodness_of_fit_ref 1.021
_refine_ls_hydrogen_treatment constr
_refine_ls_matrix_type full
_refine_ls_number_parameters 250
_refine_ls_number_reflns 3377
_refine_ls_number_restraints 0
_refine_ls_restrained_S_all 1.021
_refine_ls_R_factor_all 0.0336
_refine_ls_R_factor_gt 0.0267
_refine_ls_shift/su_max 0.002
_refine_ls_shift/su_mean 0.000
_refine_ls_structure_factor_coef Fsqd
_refine_ls_weighting_details 'calc w=1/[\s^2^(Fo^2^)+(0.0370P)^2^+6.0000P] where P=(Fo^2^+2Fc^2^)/3'
_refine_ls_weighting_scheme calc
_refine_ls_wR_factor_gt 0.0695
_refine_ls_wR_factor_ref 0.0731
_reflns_number_gt 2939
_reflns_number_total 3377
_reflns_threshold_expression >2sigma(I)
_cod_data_source_file cg300362d_si_002.cif
_cod_data_source_block III-B
_cod_depositor_comments
;
The following automatic conversions were performed:

'_symmetry_cell_setting' value 'Orthorhombic' changed to
'orthorhombic' according to
/home/saulius/struct/CIF-dictionaries/cif_core.dic dictionary named
'cif_core.dic' version 2.4.1 from 2010-06-29.

Automatic conversion script
Id: cif_fix_values 1891 2012-01-12 08:04:46Z andrius 
;
_cod_database_code 4506268

loop_
_symmetry_equiv_pos_as_xyz
'x, y, z'
'-x+1/2, -y, z+1/2'
'x+1/2, -y+1/2, -z'
'-x, y+1/2, -z+1/2'
'-x, -y, -z'
'x-1/2, y, -z-1/2'
'-x-1/2, y-1/2, z'
'x, -y-1/2, z-1/2'

loop_
_atom_site_label
_atom_site_type_symbol
_atom_site_fract_x
_atom_site_fract_y
_atom_site_fract_z
_atom_site_U_iso_or_equiv
_atom_site_adp_type
_atom_site_occupancy
_atom_site_symmetry_multiplicity
_atom_site_calc_flag
_atom_site_refinement_flags
Ce1 Ce 0.36163(2) 0.103385(11) 0.718034(8) 0.01011(8) Uani 1 1 d .
Cu1 Cu 0.5000 0.0000 0.5000 0.01384(15) Uani 1 2 d S
O1 O -0.3142(3) 0.09096(15) 0.69298(11) 0.0155(6) Uani 1 1 d .
O2 O -0.4530(3) 0.18360(17) 0.64822(13) 0.0253(7) Uani 1 1 d .
O3 O 0.0475(3) 0.05789(15) 0.70195(10) 0.0146(5) Uani 1 1 d .
O4 O -0.0284(4) -0.02960(16) 0.63651(12) 0.0223(6) Uani 1 1 d .
O5 O 0.3155(3) 0.06349(17) 0.61445(12) 0.0213(6) Uani 1 1 d .
O6 O 0.2913(4) 0.04688(18) 0.51966(11) 0.0243(7) Uani 1 1 d .
O7 O 0.6986(4) 0.28665(16) 0.30698(13) 0.0234(6) Uani 1 1 d .
O8 O 0.4319(4) 0.27700(16) 0.28019(11) 0.0201(6) Uani 1 1 d .
O9 O 0.3543(4) -0.03937(18) 0.72007(13) 0.0301(8) Uani 1 1 d .
H9B H 0.4213 -0.0673 0.7394 0.045 Uiso 1 1 d R
H9C H 0.2666 -0.0672 0.7191 0.045 Uiso 1 1 d R
O10 O 0.0695(5) -0.1296(2) 0.71714(13) 0.0358(8) Uani 1 1 d .
H10A H 0.0344 -0.1356 0.6830 0.054 Uiso 1 1 d R
H10B H 0.0691 -0.1723 0.7355 0.054 Uiso 1 1 d R
C1 C -0.3284(5) 0.1401(2) 0.65167(16) 0.0137(8) Uani 1 1 d .
C2 C -0.0101(4) 0.0377(2) 0.65275(15) 0.0118(7) Uani 1 1 d .
C3 C 0.2396(5) 0.0703(2) 0.56820(16) 0.0147(8) Uani 1 1 d .
C4 C -0.1943(5) 0.1445(2) 0.60659(15) 0.0131(7) Uani 1 1 d .
C5 C -0.0468(5) 0.1003(2) 0.60897(14) 0.0108(7) Uani 1 1 d .
C6 C 0.0738(5) 0.1117(2) 0.56607(16) 0.0149(8) Uani 1 1 d .
C7 C 0.0456(5) 0.1634(2) 0.52147(16) 0.0168(8) Uani 1 1 d .
H7A H 0.1251 0.1690 0.4926 0.020 Uiso 1 1 calc R
C8 C -0.0998(5) 0.2065(2) 0.51974(17) 0.0190(8) Uani 1 1 d .
H8A H -0.1177 0.2418 0.4902 0.023 Uiso 1 1 calc R
C9 C -0.2186(5) 0.1967(2) 0.56223(16) 0.0177(8) Uani 1 1 d .
H9A H -0.3166 0.2257 0.5610 0.021 Uiso 1 1 calc R
C10 C 0.5546(5) 0.2576(2) 0.30978(16) 0.0147(8) Uani 1 1 d .
C11 C 0.5369(5) 0.1937(2) 0.35348(15) 0.0140(8) Uani 1 1 d .
C12 C 0.3891(5) 0.1525(2) 0.36144(17) 0.0169(8) Uani 1 1 d .
H12A H 0.2963 0.1632 0.3387 0.020 Uiso 1 1 calc R
C13 C 0.3803(5) 0.0958(2) 0.40291(17) 0.0176(8) Uani 1 1 d .
H13A H 0.2799 0.0695 0.4083 0.021 Uiso 1 1 calc R
N1 N 0.5126(4) 0.07722(19) 0.43596(13) 0.0158(7) Uani 1 1 d .
C14 C 0.6573(5) 0.1156(2) 0.42732(17) 0.0182(8) Uani 1 1 d .
H14A H 0.7503 0.1019 0.4491 0.022 Uiso 1 1 calc R
C15 C 0.6728(5) 0.1738(2) 0.38775(16) 0.0162(8) Uani 1 1 d .
H15A H 0.7740 0.1999 0.3838 0.019 Uiso 1 1 calc R

loop_
_atom_site_aniso_label
_atom_site_aniso_U_11
_atom_site_aniso_U_22
_atom_site_aniso_U_33
_atom_site_aniso_U_23
_atom_site_aniso_U_13
_atom_site_aniso_U_12
Ce1 0.00812(12) 0.01264(12) 0.00957(12) -0.00009(8) -0.00030(7) 0.00174(8)
Cu1 0.0150(3) 0.0161(3) 0.0105(3) 0.0028(3) 0.0036(3) 0.0042(3)
O1 0.0126(14) 0.0220(14) 0.0120(13) 0.0042(11) 0.0014(10) -0.0012(11)
O2 0.0130(15) 0.0329(16) 0.0299(16) 0.0081(14) 0.0083(12) 0.0090(13)
O3 0.0130(14) 0.0200(13) 0.0107(12) 0.0010(11) -0.0003(10) 0.0011(11)
O4 0.0313(17) 0.0145(14) 0.0212(15) 0.0001(12) -0.0048(13) -0.0021(12)
O5 0.0164(15) 0.0307(16) 0.0168(14) -0.0043(12) -0.0026(11) 0.0066(13)
O6 0.0223(16) 0.0368(17) 0.0137(13) 0.0065(13) 0.0059(12) 0.0169(14)
O7 0.0184(15) 0.0188(14) 0.0332(17) 0.0105(13) 0.0026(13) -0.0042(12)
O8 0.0225(16) 0.0170(14) 0.0209(15) 0.0049(11) -0.0058(12) -0.0034(12)
O9 0.0307(19) 0.0176(15) 0.042(2) -0.0013(13) -0.0151(14) 0.0038(13)
O10 0.048(2) 0.0286(17) 0.0309(19) 0.0085(14) 0.0077(15) 0.0066(17)
C1 0.0098(19) 0.0169(18) 0.0146(18) -0.0008(15) 0.0001(14) -0.0029(15)
C2 0.0055(18) 0.0165(19) 0.0134(18) 0.0005(15) 0.0023(14) -0.0002(14)
C3 0.014(2) 0.0148(17) 0.0149(18) 0.0033(15) 0.0041(15) 0.0020(15)
C4 0.0089(18) 0.0165(18) 0.0138(18) -0.0008(15) 0.0018(14) -0.0009(15)
C5 0.0122(19) 0.0133(17) 0.0068(16) -0.0014(13) -0.0001(14) -0.0006(14)
C6 0.0115(19) 0.0181(18) 0.0149(18) -0.0019(15) 0.0009(15) 0.0012(15)
C7 0.014(2) 0.021(2) 0.0152(18) 0.0012(16) 0.0041(15) 0.0024(16)
C8 0.022(2) 0.0201(19) 0.0144(18) 0.0075(16) -0.0002(16) 0.0039(17)
C9 0.014(2) 0.0194(19) 0.0202(19) 0.0036(16) -0.0025(16) 0.0034(16)
C10 0.019(2) 0.0113(17) 0.0138(18) -0.0004(14) 0.0050(15) -0.0001(16)
C11 0.0161(19) 0.0123(17) 0.0137(18) -0.0018(15) 0.0028(14) -0.0006(15)
C12 0.013(2) 0.0190(19) 0.0183(19) 0.0018(16) -0.0016(15) 0.0002(16)
C13 0.012(2) 0.023(2) 0.0172(19) 0.0010(16) 0.0009(15) -0.0040(16)
N1 0.0163(17) 0.0167(15) 0.0145(15) 0.0019(13) 0.0029(13) 0.0011(13)
C14 0.014(2) 0.020(2) 0.020(2) 0.0006(16) -0.0035(15) 0.0005(16)
C15 0.015(2) 0.0159(19) 0.0181(19) 0.0005(15) -0.0007(15) -0.0029(15)

loop_
_atom_type_symbol
_atom_type_description
_atom_type_scat_dispersion_real
_atom_type_scat_dispersion_imag
_atom_type_scat_source
C C 0.0033 0.0016 'International Tables Vol C Tables 4.2.6.8 and 6.1.1.4'
H H 0.0000 0.0000 'International Tables Vol C Tables 4.2.6.8 and 6.1.1.4'
N N 0.0061 0.0033 'International Tables Vol C Tables 4.2.6.8 and 6.1.1.4'
O O 0.0106 0.0060 'International Tables Vol C Tables 4.2.6.8 and 6.1.1.4'
Cu Cu 0.3201 1.2651 'International Tables Vol C Tables 4.2.6.8 and 6.1.1.4'
Ce Ce -0.2486 2.6331 'International Tables Vol C Tables 4.2.6.8 and 6.1.1.4'

loop_
_geom_angle_atom_site_label_1
_geom_angle_atom_site_label_2
_geom_angle_atom_site_label_3
_geom_angle
_geom_angle_site_symmetry_1
_geom_angle_site_symmetry_3
O7 Ce1 O9 142.22(10) 3_456 .
O7 Ce1 O3 139.21(10) 3_456 6_657
O9 Ce1 O3 71.77(9) . 6_657
O7 Ce1 O1 87.93(10) 3_456 6_657
O9 Ce1 O1 83.43(10) . 6_657
O3 Ce1 O1 72.02(9) 6_657 6_657
O7 Ce1 O5 84.46(10) 3_456 .
O9 Ce1 O5 75.15(10) . .
O3 Ce1 O5 135.08(9) 6_657 .
O1 Ce1 O5 132.89(9) 6_657 .
O7 Ce1 O8 67.59(10) 3_456 8_566
O9 Ce1 O8 142.46(9) . 8_566
O3 Ce1 O8 72.81(9) 6_657 8_566
O1 Ce1 O8 74.16(9) 6_657 8_566
O5 Ce1 O8 141.44(9) . 8_566
O7 Ce1 O2 74.57(10) 3_456 1_655
O9 Ce1 O2 123.89(10) . 1_655
O3 Ce1 O2 107.10(9) 6_657 1_655
O1 Ce1 O2 151.67(9) 6_657 1_655
O5 Ce1 O2 68.39(10) . 1_655
O8 Ce1 O2 78.57(10) 8_566 1_655
O7 Ce1 O3 71.50(9) 3_456 .
O9 Ce1 O3 71.65(9) . .
O3 Ce1 O3 124.87(8) 6_657 .
O1 Ce1 O3 64.10(8) 6_657 .
O5 Ce1 O3 69.41(8) . .
O8 Ce1 O3 121.36(9) 8_566 .
O2 Ce1 O3 127.41(9) 1_655 .
O7 Ce1 O1 122.97(9) 3_456 1_655
O9 Ce1 O1 86.95(9) . 1_655
O3 Ce1 O1 64.03(8) 6_657 1_655
O1 Ce1 O1 135.83(7) 6_657 1_655
O5 Ce1 O1 84.89(9) . 1_655
O8 Ce1 O1 88.61(9) 8_566 1_655
O2 Ce1 O1 49.56(8) 1_655 1_655
O3 Ce1 O1 149.78(8) . 1_655
O7 Ce1 C1 99.13(10) 3_456 1_655
O9 Ce1 C1 103.97(11) . 1_655
O3 Ce1 C1 87.71(9) 6_657 1_655
O1 Ce1 C1 155.26(9) 6_657 1_655
O5 Ce1 C1 71.67(10) . 1_655
O8 Ce1 C1 86.60(10) 8_566 1_655
O2 Ce1 C1 24.59(9) 1_655 1_655
O3 Ce1 C1 140.62(9) . 1_655
O1 Ce1 C1 25.52(9) 1_655 1_655
O6 Cu1 O6 180.00(16) . 5_656
O6 Cu1 N1 86.61(12) . .
O6 Cu1 N1 93.39(12) 5_656 .
O6 Cu1 N1 93.39(12) . 5_656
O6 Cu1 N1 86.61(12) 5_656 5_656
N1 Cu1 N1 180.00(14) . 5_656
C1 O1 Ce1 127.6(2) . 6_557
C1 O1 Ce1 91.4(2) . 1_455
Ce1 O1 Ce1 110.84(10) 6_557 1_455
C1 O2 Ce1 95.4(2) . 1_455
C2 O3 Ce1 122.4(2) . 6_557
C2 O3 Ce1 123.0(2) . .
Ce1 O3 Ce1 111.23(9) 6_557 .
C3 O5 Ce1 150.5(3) . .
C3 O6 Cu1 129.2(3) . .
C10 O7 Ce1 146.5(3) . 3_556
C10 O8 Ce1 134.2(2) . 8_565
Ce1 O9 H9B 124.2 . .
Ce1 O9 H9C 125.7 . .
H9B O9 H9C 102.3 . .
H10A O10 H10B 111.4 . .
O2 C1 O1 120.9(3) . .
O2 C1 C4 119.6(3) . .
O1 C1 C4 119.5(3) . .
O2 C1 Ce1 60.0(2) . 1_455
O1 C1 Ce1 63.05(19) . 1_455
C4 C1 Ce1 164.5(3) . 1_455
O4 C2 O3 125.0(3) . .
O4 C2 C5 116.3(3) . .
O3 C2 C5 118.5(3) . .
O5 C3 O6 125.7(4) . .
O5 C3 C6 120.2(3) . .
O6 C3 C6 114.1(3) . .
C9 C4 C5 120.0(3) . .
C9 C4 C1 117.0(3) . .
C5 C4 C1 122.9(3) . .
C6 C5 C4 118.2(3) . .
C6 C5 C2 116.6(3) . .
C4 C5 C2 125.2(3) . .
C7 C6 C5 120.9(4) . .
C7 C6 C3 118.2(3) . .
C5 C6 C3 120.9(3) . .
C8 C7 C6 120.3(4) . .
C8 C7 H7A 119.9 . .
C6 C7 H7A 119.9 . .
C7 C8 C9 119.5(4) . .
C7 C8 H8A 120.3 . .
C9 C8 H8A 120.3 . .
C8 C9 C4 121.2(4) . .
C8 C9 H9A 119.4 . .
C4 C9 H9A 119.4 . .
O8 C10 O7 125.8(3) . .
O8 C10 C11 119.8(3) . .
O7 C10 C11 114.4(3) . .
C12 C11 C15 117.4(3) . .
C12 C11 C10 122.9(3) . .
C15 C11 C10 119.7(3) . .
C13 C12 C11 120.0(4) . .
C13 C12 H12A 120.0 . .
C11 C12 H12A 120.0 . .
N1 C13 C12 122.0(4) . .
N1 C13 H13A 119.0 . .
C12 C13 H13A 119.0 . .
C13 N1 C14 118.2(3) . .
C13 N1 Cu1 123.0(3) . .
C14 N1 Cu1 118.7(3) . .
N1 C14 C15 122.6(4) . .
N1 C14 H14A 118.7 . .
C15 C14 H14A 118.7 . .
C14 C15 C11 119.8(4) . .
C14 C15 H15A 120.1 . .
C11 C15 H15A 120.1 . .

loop_
_geom_bond_atom_site_label_1
_geom_bond_atom_site_label_2
_geom_bond_distance
_geom_bond_site_symmetry_2
Ce1 O7 2.373(3) 3_456
Ce1 O9 2.463(3) .
Ce1 O3 2.509(3) 6_657
Ce1 O1 2.513(3) 6_657
Ce1 O5 2.536(3) .
Ce1 O8 2.582(3) 8_566
Ce1 O2 2.599(3) 1_655
Ce1 O3 2.656(3) .
Ce1 O1 2.664(3) 1_655
Ce1 C1 2.988(4) 1_655
Cu1 O6 1.909(3) .
Cu1 O6 1.909(3) 5_656
Cu1 N1 2.002(3) .
Cu1 N1 2.002(3) 5_656
O1 C1 1.288(4) .
O1 Ce1 2.513(3) 6_557
O1 Ce1 2.664(3) 1_455
O2 C1 1.249(5) .
O2 Ce1 2.599(3) 1_455
O3 C2 1.283(4) .
O3 Ce1 2.509(3) 6_557
O4 C2 1.229(5) .
O5 C3 1.242(5) .
O6 C3 1.270(4) .
O7 C10 1.257(5) .
O7 Ce1 2.373(3) 3_556
O8 C10 1.245(5) .
O8 Ce1 2.582(3) 8_565
O9 H9B 0.8500 .
O9 H9C 0.8500 .
O10 H10A 0.8500 .
O10 H10B 0.8500 .
C1 C4 1.502(5) .
C1 Ce1 2.988(4) 1_455
C2 C5 1.514(5) .
C3 C6 1.506(5) .
C4 C9 1.384(5) .
C4 C5 1.405(5) .
C5 C6 1.402(5) .
C6 C7 1.388(5) .
C7 C8 1.379(5) .
C7 H7A 0.9300 .
C8 C9 1.382(5) .
C8 H8A 0.9300 .
C9 H9A 0.9300 .
C10 C11 1.507(5) .
C11 C12 1.391(5) .
C11 C15 1.391(5) .
C12 C13 1.376(5) .
C12 H12A 0.9300 .
C13 N1 1.346(5) .
C13 H13A 0.9300 .
N1 C14 1.347(5) .
C14 C15 1.368(5) .
C14 H14A 0.9300 .
C15 H15A 0.9300 .

loop_
_geom_hbond_atom_site_label_D
_geom_hbond_atom_site_label_H
_geom_hbond_atom_site_label_A
_geom_hbond_distance_DH
_geom_hbond_distance_HA
_geom_hbond_distance_DA
_geom_hbond_angle_DHA
_geom_hbond_site_symmetry_A
O9 H9C O10 0.85 1.91 2.758(5) 179.8 .
O9 H9B O10 0.85 1.89 2.742(4) 179.7 6_657
O10 H10A O4 0.85 2.18 2.668(4) 116.0 .
O10 H10B O8 0.85 2.09 2.935(4) 179.8 2

loop_
_geom_torsion_atom_site_label_1
_geom_torsion_atom_site_label_2
_geom_torsion_atom_site_label_3
_geom_torsion_atom_site_label_4
_geom_torsion
_geom_torsion_site_symmetry_1
_geom_torsion_site_symmetry_4
O7 Ce1 O3 C2 88.1(3) 3_456 .
O9 Ce1 O3 C2 -83.4(3) . .
O3 Ce1 O3 C2 -134.2(2) 6_657 .
O1 Ce1 O3 C2 -175.0(3) 6_657 .
O5 Ce1 O3 C2 -2.8(3) . .
O8 Ce1 O3 C2 135.7(3) 8_566 .
O2 Ce1 O3 C2 35.6(3) 1_655 .
O1 Ce1 O3 C2 -36.3(3) 1_655 .
C1 Ce1 O3 C2 6.4(3) 1_655 .
O7 Ce1 O3 Ce1 -71.71(11) 3_456 6_557
O9 Ce1 O3 Ce1 116.75(12) . 6_557
O3 Ce1 O3 Ce1 66.01(18) 6_657 6_557
O1 Ce1 O3 Ce1 25.19(9) 6_657 6_557
O5 Ce1 O3 Ce1 -162.68(13) . 6_557
O8 Ce1 O3 Ce1 -24.15(14) 8_566 6_557
O2 Ce1 O3 Ce1 -124.18(11) 1_655 6_557
O1 Ce1 O3 Ce1 163.83(11) 1_655 6_557
C1 Ce1 O3 Ce1 -153.43(12) 1_655 6_557
O7 Ce1 O5 C3 -15.1(5) 3_456 .
O9 Ce1 O5 C3 132.8(6) . .
O3 Ce1 O5 C3 176.4(5) 6_657 .
O1 Ce1 O5 C3 66.9(6) 6_657 .
O8 Ce1 O5 C3 -57.7(6) 8_566 .
O2 Ce1 O5 C3 -90.7(5) 1_655 .
O3 Ce1 O5 C3 57.2(5) . .
O1 Ce1 O5 C3 -139.0(5) 1_655 .
C1 Ce1 O5 C3 -116.6(6) 1_655 .
O6 Cu1 O6 C3 -40(69) 5_656 .
N1 Cu1 O6 C3 -130.8(4) . .
N1 Cu1 O6 C3 49.2(4) 5_656 .
Ce1 O2 C1 O1 -17.0(4) 1_455 .
Ce1 O2 C1 C4 162.1(3) 1_455 .
Ce1 O1 C1 O2 -101.4(4) 6_557 .
Ce1 O1 C1 O2 16.5(4) 1_455 .
Ce1 O1 C1 C4 79.4(4) 6_557 .
Ce1 O1 C1 C4 -162.6(3) 1_455 .
Ce1 O1 C1 Ce1 -117.9(2) 6_557 1_455
Ce1 O3 C2 O4 -102.2(4) 6_557 .
Ce1 O3 C2 O4 100.2(4) . .
Ce1 O3 C2 C5 82.8(4) 6_557 .
Ce1 O3 C2 C5 -74.8(4) . .
Ce1 O5 C3 O6 161.3(4) . .
Ce1 O5 C3 C6 -16.6(8) . .
Cu1 O6 C3 O5 -3.8(6) . .
Cu1 O6 C3 C6 174.2(3) . .
O2 C1 C4 C9 -1.1(5) . .
O1 C1 C4 C9 178.1(3) . .
Ce1 C1 C4 C9 82.8(10) 1_455 .
O2 C1 C4 C5 176.8(4) . .
O1 C1 C4 C5 -4.0(5) . .
Ce1 C1 C4 C5 -99.3(10) 1_455 .
C9 C4 C5 C6 1.0(5) . .
C1 C4 C5 C6 -176.9(3) . .
C9 C4 C5 C2 -175.7(3) . .
C1 C4 C5 C2 6.4(6) . .
O4 C2 C5 C6 -75.3(4) . .
O3 C2 C5 C6 100.1(4) . .
O4 C2 C5 C4 101.4(4) . .
O3 C2 C5 C4 -83.1(5) . .
C4 C5 C6 C7 -2.1(5) . .
C2 C5 C6 C7 174.9(3) . .
C4 C5 C6 C3 175.8(3) . .
C2 C5 C6 C3 -7.2(5) . .
O5 C3 C6 C7 136.5(4) . .
O6 C3 C6 C7 -41.6(5) . .
O5 C3 C6 C5 -41.5(5) . .
O6 C3 C6 C5 140.4(4) . .
C5 C6 C7 C8 2.2(6) . .
C3 C6 C7 C8 -175.7(4) . .
C6 C7 C8 C9 -1.2(6) . .
C7 C8 C9 C4 0.1(6) . .
C5 C4 C9 C8 0.0(6) . .
C1 C4 C9 C8 178.0(4) . .
Ce1 O8 C10 O7 -16.8(6) 8_565 .
Ce1 O8 C10 C11 163.4(2) 8_565 .
Ce1 O7 C10 O8 24.7(7) 3_556 .
Ce1 O7 C10 C11 -155.5(3) 3_556 .
O8 C10 C11 C12 2.3(6) . .
O7 C10 C11 C12 -177.5(3) . .
O8 C10 C11 C15 -178.0(3) . .
O7 C10 C11 C15 2.2(5) . .
C15 C11 C12 C13 1.6(6) . .
C10 C11 C12 C13 -178.7(4) . .
C11 C12 C13 N1 -1.4(6) . .
C12 C13 N1 C14 -0.4(6) . .
C12 C13 N1 Cu1 175.9(3) . .
O6 Cu1 N1 C13 -42.5(3) . .
O6 Cu1 N1 C13 137.5(3) 5_656 .
N1 Cu1 N1 C13 69(17) 5_656 .
O6 Cu1 N1 C14 133.8(3) . .
O6 Cu1 N1 C14 -46.2(3) 5_656 .
N1 Cu1 N1 C14 -114(17) 5_656 .
C13 N1 C14 C15 2.1(6) . .
Cu1 N1 C14 C15 -174.4(3) . .
N1 C14 C15 C11 -1.8(6) . .
C12 C11 C15 C14 -0.1(6) . .
C10 C11 C15 C14 -179.7(3) . .
